data_2239276
loop_
_publ_author_name
'Chantrapromma, Suchada'
'Jeerapong, Chotika'
'Phupong, Worrapong'
'Quah, Ching Kheng'
'Fun, Hoong-Kun'

_publ_section_title
;
 Trichodermaerin: a diterpene lactone from <i>Trichoderma asperellum</i>
;
_journal_coeditor_code HB7180
_journal_issue 4
_journal_name_full 'Acta Crystallographica Section E'
_journal_page_first o408
_journal_page_last o409
_journal_paper_doi 10.1107/S1600536814004632
_journal_volume 70
_journal_year 2014
_chemical_formula_iupac 'C20 H28 O3'
_chemical_formula_moiety 'C20 H28 O3'
_chemical_formula_sum 'C20 H28 O3'
_chemical_formula_weight 316.42
_chemical_melting_point_gt 484.05
_chemical_melting_point_lt 484.95
_chemical_name_common
;
Trichodermaerin
;
_chemical_name_systematic
(4<i>E</i>)-4,9,15,16,16-Pentamethyl-6-oxatetracyclo[10.3.1.0^1,10^.0^5,9^]hexadec-4-ene-7,13-dione
_space_group_IT_number 4
_symmetry_cell_setting monoclinic
_symmetry_space_group_name_Hall 'P 2yb'
_symmetry_space_group_name_H-M 'P 1 21 1'
_atom_sites_solution_hydrogens geom
_atom_sites_solution_primary direct
_atom_sites_solution_secondary difmap
_audit_creation_method SHELXL-97
_cell_angle_alpha 90.00
_cell_angle_beta 108.5390(10)
_cell_angle_gamma 90.00
_cell_formula_units_Z 2
_cell_length_a 9.1703(4)
_cell_length_b 10.2234(5)
_cell_length_c 9.2681(4)
_cell_measurement_reflns_used 2517
_cell_measurement_temperature 100(2)
_cell_measurement_theta_max 29.99
_cell_measurement_theta_min 2.32
_cell_volume 823.81(6)
_computing_cell_refinement 'SAINT (Bruker, 2009)'
_computing_data_collection 'APEX2 (Bruker, 2009)'
_computing_data_reduction 'SAINT (Bruker, 2009)'
_computing_molecular_graphics 'SHELXTL (Sheldrick, 2008)'
_computing_publication_material
;
SHELXTL (Sheldrick, 2008), PLATON (Spek, 2009),
Mercury (Macrae <i>et al.</i>, 2006) and publCIF (Westrip,
2010)
;
_computing_structure_refinement 'SHELXTL (Sheldrick, 2008)'
_computing_structure_solution 'SHELXTL (Sheldrick, 2008)'
_diffrn_ambient_temperature 100
_diffrn_measured_fraction_theta_full 0.998
_diffrn_measured_fraction_theta_max 0.998
_diffrn_measurement_device_type 'Bruker APEX DUO CCD area-detector'
_diffrn_measurement_method '\f and \w scans'
_diffrn_radiation_monochromator graphite
_diffrn_radiation_source 'sealed tube'
_diffrn_radiation_type MoK\a
_diffrn_radiation_wavelength 0.71073
_diffrn_reflns_av_R_equivalents 0.0215
_diffrn_reflns_av_sigmaI/netI 0.0123
_diffrn_reflns_limit_h_max 12
_diffrn_reflns_limit_h_min -12
_diffrn_reflns_limit_k_max 14
_diffrn_reflns_limit_k_min -14
_diffrn_reflns_limit_l_max 12
_diffrn_reflns_limit_l_min -13
_diffrn_reflns_number 17364
_diffrn_reflns_theta_full 29.99
_diffrn_reflns_theta_max 29.99
_diffrn_reflns_theta_min 2.32
_diffrn_standards_number 0
_exptl_absorpt_coefficient_mu 0.084
_exptl_absorpt_correction_T_max 0.9857
_exptl_absorpt_correction_T_min 0.9619
_exptl_absorpt_correction_type multi-scan
_exptl_absorpt_process_details '(SADABS; Bruker, 2009)'
_exptl_crystal_colour Colorless
_exptl_crystal_density_diffrn 1.276
_exptl_crystal_density_method 'not measured'
_exptl_crystal_description Block
_exptl_crystal_F_000 344
_exptl_crystal_size_max 0.47
_exptl_crystal_size_mid 0.28
_exptl_crystal_size_min 0.17
_refine_diff_density_max 0.294
_refine_diff_density_min -0.156
_refine_ls_extinction_method none
_refine_ls_goodness_of_fit_ref 1.059
_refine_ls_hydrogen_treatment constr
_refine_ls_matrix_type full
_refine_ls_number_parameters 213
_refine_ls_number_reflns 2517
_refine_ls_number_restraints 1
_refine_ls_restrained_S_all 1.059
_refine_ls_R_factor_all 0.0259
_refine_ls_R_factor_gt 0.0257
_refine_ls_shift/su_max 0.001
_refine_ls_shift/su_mean 0.001
_refine_ls_structure_factor_coef Fsqd
_refine_ls_weighting_details 'calc w=1/[\s^2^(Fo^2^)+(0.0476P)^2^+0.0833P] where P=(Fo^2^+2Fc^2^)/3'
_refine_ls_weighting_scheme calc
_refine_ls_wR_factor_gt 0.0688
_refine_ls_wR_factor_ref 0.0691
_reflns_number_gt 2492
_reflns_number_total 2517
_reflns_threshold_expression I>2\s(I)
_cod_data_source_file hb7180sup1.cif
_cod_data_source_block I
_cod_original_sg_symbol_H-M 'P 21'
_cod_database_code 2239276
_cod_database_fobs_code 2239276

loop_
_symmetry_equiv_pos_as_xyz
'x, y, z'
'-x, y+1/2, -z'

loop_
_atom_site_type_symbol
_atom_site_label
_atom_site_fract_x
_atom_site_fract_y
_atom_site_fract_z
_atom_site_U_iso_or_equiv
_atom_site_adp_type
_atom_site_calc_flag
_atom_site_refinement_flags
_atom_site_occupancy
_atom_site_symmetry_multiplicity
O O1 0.56994(9) 0.42031(8) 0.42963(9) 0.01666(16) Uani d . 1 1
O O2 0.36991(11) 0.48960(10) 0.49811(11) 0.0247(2) Uani d . 1 1
O O3 0.76108(11) 1.06399(9) 0.03459(10) 0.02325(19) Uani d . 1 1
C C1 0.67439(12) 0.47448(10) 0.36106(11) 0.01291(18) Uani d . 1 1
C C2 0.46151(13) 0.51131(11) 0.43292(12) 0.01624(19) Uani d . 1 1
C C3 0.47893(11) 0.63000(11) 0.34415(12) 0.01470(19) Uani d . 1 1
H H3A 0.4634 0.7112 0.3955 0.018 Uiso calc R 1 1
H H3B 0.4043 0.6281 0.2400 0.018 Uiso calc R 1 1
C C4 0.64611(11) 0.62098(10) 0.33997(11) 0.01189(17) Uani d . 1 1
C C5 0.64570(11) 0.66703(10) 0.18078(11) 0.01136(17) Uani d . 1 1
H H5A 0.5761 0.6033 0.1095 0.014 Uiso calc R 1 1
C C6 0.79247(11) 0.66867(11) 0.13020(11) 0.01212(17) Uani d . 1 1
C C7 0.92305(11) 0.75723(11) 0.23495(11) 0.01437(19) Uani d . 1 1
H H7A 0.9311 0.7310 0.3412 0.017 Uiso calc R 1 1
C C8 0.88414(13) 0.90599(12) 0.22599(13) 0.0189(2) Uani d . 1 1
H H8A 0.8515 0.9288 0.3149 0.023 Uiso calc R 1 1
H H8B 0.9798 0.9552 0.2359 0.023 Uiso calc R 1 1
C C9 0.76116(13) 0.95343(12) 0.08374(12) 0.0166(2) Uani d . 1 1
C C10 0.63987(12) 0.85336(11) 0.01091(11) 0.01396(19) Uani d . 1 1
H H10A 0.5598 0.8898 -0.0805 0.017 Uiso calc R 1 1
C C11 0.56749(12) 0.80094(11) 0.12984(12) 0.01427(19) Uani d . 1 1
H H11A 0.5880 0.8615 0.2174 0.017 Uiso calc R 1 1
H H11B 0.4549 0.7904 0.0837 0.017 Uiso calc R 1 1
C C12 0.72306(12) 0.73384(11) -0.03161(11) 0.01303(18) Uani d . 1 1
C C13 0.84953(12) 0.52859(11) 0.12202(12) 0.0158(2) Uani d . 1 1
H H13A 0.9357 0.5320 0.0793 0.019 Uiso calc R 1 1
H H13B 0.7653 0.4781 0.0501 0.019 Uiso calc R 1 1
C C14 0.90411(12) 0.45392(12) 0.27425(13) 0.0176(2) Uani d . 1 1
H H14A 0.9707 0.3809 0.2633 0.021 Uiso calc R 1 1
H H14B 0.9686 0.5138 0.3528 0.021 Uiso calc R 1 1
C C15 0.77981(11) 0.39824(11) 0.33248(11) 0.01390(19) Uani d . 1 1
C C16 0.75106(12) 0.69002(12) 0.48303(12) 0.0160(2) Uani d . 1 1
H H16A 0.7178 0.6679 0.5706 0.024 Uiso calc R 1 1
H H16B 0.7446 0.7849 0.4672 0.024 Uiso calc R 1 1
H H16C 0.8575 0.6612 0.5023 0.024 Uiso calc R 1 1
C C17 1.08590(12) 0.73508(14) 0.22352(14) 0.0221(2) Uani d . 1 1
H H17A 1.1588 0.7943 0.2938 0.033 Uiso calc R 1 1
H H17B 1.0848 0.7526 0.1192 0.033 Uiso calc R 1 1
H H17C 1.1173 0.6443 0.2503 0.033 Uiso calc R 1 1
C C18 0.84033(13) 0.77677(12) -0.10901(12) 0.0170(2) Uani d . 1 1
H H18A 0.7866 0.8195 -0.2060 0.026 Uiso calc R 1 1
H H18B 0.8958 0.7000 -0.1277 0.026 Uiso calc R 1 1
H H18C 0.9136 0.8382 -0.0428 0.026 Uiso calc R 1 1
C C19 0.60412(13) 0.64867(12) -0.14867(12) 0.0176(2) Uani d . 1 1
H H19A 0.5600 0.6985 -0.2429 0.026 Uiso calc R 1 1
H H19B 0.5221 0.6234 -0.1074 0.026 Uiso calc R 1 1
H H19C 0.6546 0.5699 -0.1702 0.026 Uiso calc R 1 1
C C20 0.78631(13) 0.25306(11) 0.36025(13) 0.0175(2) Uani d . 1 1
H H20A 0.7042 0.2277 0.4012 0.026 Uiso calc R 1 1
H H20B 0.8863 0.2300 0.4334 0.026 Uiso calc R 1 1
H H20C 0.7727 0.2069 0.2642 0.026 Uiso calc R 1 1

loop_
_atom_site_aniso_label
_atom_site_aniso_U_11
_atom_site_aniso_U_22
_atom_site_aniso_U_33
_atom_site_aniso_U_12
_atom_site_aniso_U_13
_atom_site_aniso_U_23
O1 0.0190(3) 0.0147(4) 0.0198(4) 0.0004(3) 0.0111(3) 0.0019(3)
O2 0.0280(4) 0.0209(4) 0.0337(5) -0.0020(4) 0.0217(4) 0.0015(4)
O3 0.0322(5) 0.0150(4) 0.0242(4) -0.0030(3) 0.0112(3) 0.0008(3)
C1 0.0145(4) 0.0132(4) 0.0119(4) 0.0001(3) 0.0052(3) 0.0008(3)
C2 0.0177(4) 0.0148(5) 0.0181(4) -0.0008(4) 0.0084(4) -0.0013(4)
C3 0.0138(4) 0.0154(5) 0.0172(4) 0.0013(4) 0.0082(3) 0.0015(4)
C4 0.0125(4) 0.0122(4) 0.0123(4) 0.0010(3) 0.0058(3) 0.0003(3)
C5 0.0112(4) 0.0117(4) 0.0120(4) 0.0013(3) 0.0049(3) 0.0006(3)
C6 0.0116(4) 0.0140(4) 0.0119(4) 0.0012(3) 0.0053(3) 0.0002(3)
C7 0.0114(4) 0.0176(5) 0.0136(4) -0.0012(4) 0.0033(3) -0.0001(4)
C8 0.0185(5) 0.0187(5) 0.0180(5) -0.0035(4) 0.0035(4) -0.0027(4)
C9 0.0203(5) 0.0154(5) 0.0164(4) -0.0006(4) 0.0088(4) -0.0014(4)
C10 0.0146(4) 0.0135(5) 0.0141(4) 0.0009(3) 0.0050(3) 0.0018(4)
C11 0.0145(4) 0.0137(5) 0.0160(4) 0.0036(3) 0.0068(3) 0.0028(4)
C12 0.0143(4) 0.0135(4) 0.0115(4) -0.0010(3) 0.0045(3) 0.0000(3)
C13 0.0182(4) 0.0152(5) 0.0168(4) 0.0040(4) 0.0096(4) 0.0010(4)
C14 0.0156(4) 0.0182(5) 0.0211(5) 0.0057(4) 0.0088(4) 0.0051(4)
C15 0.0149(4) 0.0138(4) 0.0128(4) 0.0023(4) 0.0041(3) 0.0012(4)
C16 0.0183(4) 0.0171(5) 0.0128(4) -0.0020(4) 0.0053(3) -0.0029(4)
C17 0.0122(4) 0.0313(6) 0.0234(5) -0.0006(4) 0.0066(4) 0.0023(5)
C18 0.0192(4) 0.0198(5) 0.0144(4) -0.0029(4) 0.0085(3) 0.0001(4)
C19 0.0197(4) 0.0190(5) 0.0131(4) -0.0043(4) 0.0038(3) -0.0013(4)
C20 0.0191(5) 0.0131(5) 0.0184(5) 0.0033(4) 0.0033(4) 0.0005(4)

loop_
_atom_type_symbol
_atom_type_description
_atom_type_scat_dispersion_real
_atom_type_scat_dispersion_imag
_atom_type_scat_source
C C 0.0033 0.0000 'International Tables Vol C Tables 4.2.6.8 and 6.1.1.4'
H H 0.0000 0.0000 'International Tables Vol C Tables 4.2.6.8 and 6.1.1.4'
O O 0.0106 0.0000 'International Tables Vol C Tables 4.2.6.8 and 6.1.1.4'

loop_
_geom_angle_atom_site_label_1
_geom_angle_atom_site_label_2
_geom_angle_atom_site_label_3
_geom_angle
C2 O1 C1 110.06(9)
C15 C1 O1 119.76(10)
C15 C1 C4 130.91(10)
O1 C1 C4 109.25(9)
O2 C2 O1 120.97(11)
O2 C2 C3 129.62(11)
O1 C2 C3 109.40(9)
C2 C3 C4 104.12(9)
C2 C3 H3A 110.9
C4 C3 H3A 110.9
C2 C3 H3B 110.9
C4 C3 H3B 110.9
H3A C3 H3B 109.0
C1 C4 C16 107.83(9)
C1 C4 C5 111.74(8)
C16 C4 C5 119.53(9)
C1 C4 C3 100.66(8)
C16 C4 C3 107.69(8)
C5 C4 C3 107.66(8)
C4 C5 C11 114.85(8)
C4 C5 C6 123.30(8)
C11 C5 C6 105.02(8)
C4 C5 H5A 103.8
C11 C5 H5A 103.8
C6 C5 H5A 103.8
C13 C6 C5 110.19(8)
C13 C6 C7 111.36(8)
C5 C6 C7 112.48(8)
C13 C6 C12 112.81(8)
C5 C6 C12 99.45(8)
C7 C6 C12 110.03(8)
C17 C7 C8 110.42(9)
C17 C7 C6 115.91(9)
C8 C7 C6 114.45(8)
C17 C7 H7A 104.9
C8 C7 H7A 104.9
C6 C7 H7A 104.9
C9 C8 C7 116.93(9)
C9 C8 H8A 108.1
C7 C8 H8A 108.1
C9 C8 H8B 108.1
C7 C8 H8B 108.1
H8A C8 H8B 107.3
O3 C9 C10 123.42(10)
O3 C9 C8 122.25(11)
C10 C9 C8 114.33(10)
C9 C10 C11 109.78(9)
C9 C10 C12 107.20(8)
C11 C10 C12 105.28(8)
C9 C10 H10A 111.4
C11 C10 H10A 111.4
C12 C10 H10A 111.4
C5 C11 C10 105.11(8)
C5 C11 H11A 110.7
C10 C11 H11A 110.7
C5 C11 H11B 110.7
C10 C11 H11B 110.7
H11A C11 H11B 108.8
C18 C12 C19 106.08(8)
C18 C12 C10 111.51(9)
C19 C12 C10 109.14(8)
C18 C12 C6 115.73(8)
C19 C12 C6 114.33(9)
C10 C12 C6 99.96(8)
C6 C13 C14 115.69(9)
C6 C13 H13A 108.4
C14 C13 H13A 108.4
C6 C13 H13B 108.4
C14 C13 H13B 108.4
H13A C13 H13B 107.4
C15 C14 C13 116.69(9)
C15 C14 H14A 108.1
C13 C14 H14A 108.1
C15 C14 H14B 108.1
C13 C14 H14B 108.1
H14A C14 H14B 107.3
C1 C15 C20 122.34(10)
C1 C15 C14 121.70(10)
C20 C15 C14 115.93(9)
C4 C16 H16A 109.5
C4 C16 H16B 109.5
H16A C16 H16B 109.5
C4 C16 H16C 109.5
H16A C16 H16C 109.5
H16B C16 H16C 109.5
C7 C17 H17A 109.5
C7 C17 H17B 109.5
H17A C17 H17B 109.5
C7 C17 H17C 109.5
H17A C17 H17C 109.5
H17B C17 H17C 109.5
C12 C18 H18A 109.5
C12 C18 H18B 109.5
H18A C18 H18B 109.5
C12 C18 H18C 109.5
H18A C18 H18C 109.5
H18B C18 H18C 109.5
C12 C19 H19A 109.5
C12 C19 H19B 109.5
H19A C19 H19B 109.5
C12 C19 H19C 109.5
H19A C19 H19C 109.5
H19B C19 H19C 109.5
C15 C20 H20A 109.5
C15 C20 H20B 109.5
H20A C20 H20B 109.5
C15 C20 H20C 109.5
H20A C20 H20C 109.5
H20B C20 H20C 109.5

loop_
_geom_bond_atom_site_label_1
_geom_bond_atom_site_label_2
_geom_bond_distance
O1 C2 1.3691(14)
O1 C1 1.4195(12)
O2 C2 1.2012(14)
O3 C9 1.2186(15)
C1 C15 1.3323(14)
C1 C4 1.5220(15)
C2 C3 1.5027(16)
C3 C4 1.5486(14)
C3 H3A 0.9900
C3 H3B 0.9900
C4 C16 1.5398(14)
C4 C5 1.5476(14)
C5 C11 1.5480(14)
C5 C6 1.5597(13)
C5 H5A 1.0000
C6 C13 1.5349(15)
C6 C7 1.5674(14)
C6 C12 1.5783(14)
C7 C17 1.5470(15)
C7 C8 1.5582(17)
C7 H7A 1.0000
C8 C9 1.5165(16)
C8 H8A 0.9900
C8 H8B 0.9900
C9 C10 1.5040(15)
C10 C11 1.5517(14)
C10 C12 1.5561(15)
C10 H10A 1.0000
C11 H11A 0.9900
C11 H11B 0.9900
C12 C18 1.5343(14)
C12 C19 1.5403(15)
C13 C14 1.5410(15)
C13 H13A 0.9900
C13 H13B 0.9900
C14 C15 1.5185(15)
C14 H14A 0.9900
C14 H14B 0.9900
C15 C20 1.5043(16)
C16 H16A 0.9800
C16 H16B 0.9800
C16 H16C 0.9800
C17 H17A 0.9800
C17 H17B 0.9800
C17 H17C 0.9800
C18 H18A 0.9800
C18 H18B 0.9800
C18 H18C 0.9800
C19 H19A 0.9800
C19 H19B 0.9800
C19 H19C 0.9800
C20 H20A 0.9800
C20 H20B 0.9800
C20 H20C 0.9800

loop_
_geom_hbond_atom_site_label_D
_geom_hbond_atom_site_label_H
_geom_hbond_atom_site_label_A
_geom_hbond_site_symmetry_A
_geom_hbond_distance_DH
_geom_hbond_distance_HA
_geom_hbond_distance_DA
_geom_hbond_angle_DHA
_geom_hbond_publ_flag
C3 H3B O3 2_645 0.99 2.60 3.5649(14) 165 y
C16 H16B O2 2_656 0.98 2.41 3.2810(16) 148 y
C20 H20C O3 1_545 0.98 2.56 3.5292(15) 173 y

loop_
_geom_torsion_atom_site_label_1
_geom_torsion_atom_site_label_2
_geom_torsion_atom_site_label_3
_geom_torsion_atom_site_label_4
_geom_torsion
C2 O1 C1 C15 -173.20(10)
C2 O1 C1 C4 9.64(11)
C1 O1 C2 O2 -173.44(10)
C1 O1 C2 C3 7.53(12)
O2 C2 C3 C4 160.06(12)
O1 C2 C3 C4 -21.02(11)
C15 C1 C4 C16 -85.57(13)
O1 C1 C4 C16 91.17(9)
C15 C1 C4 C5 47.72(15)
O1 C1 C4 C5 -135.54(8)
C15 C1 C4 C3 161.77(11)
O1 C1 C4 C3 -21.50(10)
C2 C3 C4 C1 24.59(10)
C2 C3 C4 C16 -88.18(10)
C2 C3 C4 C5 141.69(9)
C1 C4 C5 C11 161.08(8)
C16 C4 C5 C11 -71.71(12)
C3 C4 C5 C11 51.45(11)
C1 C4 C5 C6 -68.68(12)
C16 C4 C5 C6 58.53(13)
C3 C4 C5 C6 -178.31(9)
C4 C5 C6 C13 65.63(12)
C11 C5 C6 C13 -160.19(8)
C4 C5 C6 C7 -59.28(13)
C11 C5 C6 C7 74.90(10)
C4 C5 C6 C12 -175.68(9)
C11 C5 C6 C12 -41.51(9)
C13 C6 C7 C17 39.01(12)
C5 C6 C7 C17 163.27(9)
C12 C6 C7 C17 -86.84(11)
C13 C6 C7 C8 169.33(9)
C5 C6 C7 C8 -66.41(11)
C12 C6 C7 C8 43.47(11)
C17 C7 C8 C9 110.78(10)
C6 C7 C8 C9 -22.18(13)
C7 C8 C9 O3 -150.53(11)
C7 C8 C9 C10 30.16(14)
O3 C9 C10 C11 -124.95(11)
C8 C9 C10 C11 54.36(12)
O3 C9 C10 C12 121.19(12)
C8 C9 C10 C12 -59.51(11)
C4 C5 C11 C10 156.08(8)
C6 C5 C11 C10 17.42(10)
C9 C10 C11 C5 -100.89(10)
C12 C10 C11 C5 14.19(10)
C9 C10 C12 C18 -45.64(11)
C11 C10 C12 C18 -162.50(8)
C9 C10 C12 C19 -162.51(9)
C11 C10 C12 C19 80.63(10)
C9 C10 C12 C6 77.25(9)
C11 C10 C12 C6 -39.61(9)
C13 C6 C12 C18 -74.27(11)
C5 C6 C12 C18 169.02(9)
C7 C6 C12 C18 50.76(12)
C13 C6 C12 C19 49.47(11)
C5 C6 C12 C19 -67.25(10)
C7 C6 C12 C19 174.50(8)
C13 C6 C12 C10 165.87(8)
C5 C6 C12 C10 49.15(9)
C7 C6 C12 C10 -69.10(9)
C5 C6 C13 C14 -64.06(11)
C7 C6 C13 C14 61.49(11)
C12 C6 C13 C14 -174.21(9)
C6 C13 C14 C15 77.90(13)
O1 C1 C15 C20 4.36(15)
C4 C1 C15 C20 -179.19(10)
O1 C1 C15 C14 -173.71(9)
C4 C1 C15 C14 2.75(17)
C13 C14 C15 C1 -59.24(14)
C13 C14 C15 C20 122.58(11)
